data_2205640
loop_
_publ_author_name
'Huang, You-Gui'
'Zhou, You-Fu'
'Yuan, Da-Qiang'
'Wu, Ben-Lei'
'Hong, Mao-Chun'

_publ_section_title
;
 Tetraaquabis(4,6-dioxidopyrimidin-1-ium-\k^3^<i>N</i>)cobalt(II)
;
_journal_issue 5
_journal_name_full 'Acta Crystallographica Section E'
_journal_page_first m832
_journal_page_last m834
_journal_paper_doi 10.1107/S1600536805009785
_journal_volume 61
_journal_year 2005
_chemical_formula_iupac '[Co (C4 H3 N2 O2)2 (H2 O)4]'
_chemical_formula_moiety 'C8 H14 Co N4 O8'
_chemical_formula_sum 'C8 H14 Co N4 O8'
_chemical_formula_weight 353.16
_chemical_name_systematic
;
Tetraaquabis(4,6-oxidopyrimidin-1-ium-\k^3^N)cobalt(II)
;
_space_group_IT_number 15
_symmetry_cell_setting monoclinic
_symmetry_space_group_name_Hall '-C 2yc'
_symmetry_space_group_name_H-M 'C 1 2/c 1'
_atom_sites_solution_hydrogens geom
_atom_sites_solution_primary direct
_atom_sites_solution_secondary difmap
_audit_creation_method SHELXL97
_cell_angle_alpha 90.00
_cell_angle_beta 109.501(2)
_cell_angle_gamma 90.00
_cell_formula_units_Z 4
_cell_length_a 13.5324(15)
_cell_length_b 7.2128(8)
_cell_length_c 12.9880(15)
_cell_measurement_reflns_used 1567
_cell_measurement_temperature 293(2)
_cell_measurement_theta_max 25.00
_cell_measurement_theta_min 3.19
_cell_volume 1195.0(2)
_computing_cell_refinement SMART
_computing_data_collection 'SMART (Bruker, 1997)'
_computing_data_reduction 'SAINT (Bruker, 1997)'
_computing_molecular_graphics 'PLEASE PROVIDE REFERENCE'
_computing_publication_material SHELXL97
_computing_structure_refinement 'SHELXL97 (Sheldrick, 1997)'
_computing_structure_solution 'SHELXS97 (Sheldrick, 1997)'
_diffrn_ambient_temperature 293(2)
_diffrn_measured_fraction_theta_full 0.983
_diffrn_measured_fraction_theta_max 0.983
_diffrn_measurement_device_type 'Bruker SMART CCD area-detector'
_diffrn_measurement_method \w
_diffrn_radiation_monochromator graphite
_diffrn_radiation_source 'fine-focus sealed tube'
_diffrn_radiation_type MoK\a
_diffrn_radiation_wavelength 0.71073
_diffrn_reflns_av_R_equivalents 0.0203
_diffrn_reflns_av_sigmaI/netI 0.0256
_diffrn_reflns_limit_h_max 9
_diffrn_reflns_limit_h_min -16
_diffrn_reflns_limit_k_max 8
_diffrn_reflns_limit_k_min -5
_diffrn_reflns_limit_l_max 15
_diffrn_reflns_limit_l_min -12
_diffrn_reflns_number 1915
_diffrn_reflns_theta_full 25.00
_diffrn_reflns_theta_max 25.00
_diffrn_reflns_theta_min 3.19
_exptl_absorpt_coefficient_mu 1.489
_exptl_absorpt_correction_T_max 0.809
_exptl_absorpt_correction_T_min 0.600
_exptl_absorpt_correction_type multi-scan
_exptl_absorpt_process_details '(SADABS; Sheldrick, 1996)'
_exptl_crystal_colour red
_exptl_crystal_density_diffrn 1.963
_exptl_crystal_density_meas ?
_exptl_crystal_density_method .
_exptl_crystal_description prism
_exptl_crystal_F_000 724
_exptl_crystal_size_max 0.30
_exptl_crystal_size_mid 0.30
_exptl_crystal_size_min 0.14
_refine_diff_density_max 0.428
_refine_diff_density_min -0.490
_refine_ls_extinction_method none
_refine_ls_goodness_of_fit_ref 1.172
_refine_ls_hydrogen_treatment refall
_refine_ls_matrix_type full
_refine_ls_number_parameters 124
_refine_ls_number_reflns 1037
_refine_ls_number_restraints 0
_refine_ls_restrained_S_all 1.172
_refine_ls_R_factor_all 0.0355
_refine_ls_R_factor_gt 0.0323
_refine_ls_shift/su_max 0.000
_refine_ls_shift/su_mean 0.000
_refine_ls_structure_factor_coef Fsqd
_refine_ls_weighting_details 'calc w = 1/[\s^2^(Fo^2^)+(0.0333P)^2^+3.5596P] where P = (Fo^2^+2Fc^2^)/3'
_refine_ls_weighting_scheme calc
_refine_ls_wR_factor_gt 0.0787
_refine_ls_wR_factor_ref 0.0817
_reflns_number_gt 974
_reflns_number_total 1037
_reflns_threshold_expression I>2\s(I)
_cod_data_source_file br6186.cif
_cod_data_source_block I
_cod_original_sg_symbol_H-M 'C 2/c'
_cod_database_code 2205640

loop_
_symmetry_equiv_pos_as_xyz
'x, y, z'
'-x, y, -z+1/2'
'x+1/2, y+1/2, z'
'-x+1/2, y+1/2, -z+1/2'
'-x, -y, -z'
'x, -y, z-1/2'
'-x+1/2, -y+1/2, -z'
'x+1/2, -y+1/2, z-1/2'

loop_
_atom_site_label
_atom_site_fract_x
_atom_site_fract_y
_atom_site_fract_z
_atom_site_U_iso_or_equiv
_atom_site_adp_type
_atom_site_calc_flag
_atom_site_refinement_flags
_atom_site_occupancy
_atom_site_type_symbol
Co1 0.5000 1.03689(7) 0.2500 0.01465(19) Uani d S 1 Co
O1 0.08138(15) 0.9673(3) -0.14281(16) 0.0247(5) Uani d . 1 O
O2 0.25326(15) 1.1586(3) 0.22016(14) 0.0223(5) Uani d . 1 O
O3 0.54972(17) 1.2342(3) 0.16133(17) 0.0218(5) Uani d . 1 O
O4 0.55401(18) 0.8254(3) 0.17137(16) 0.0214(5) Uani d . 1 O
N1 0.34800(17) 1.0355(3) 0.11835(18) 0.0171(5) Uani d . 1 N
N2 0.25883(18) 0.9583(4) -0.0642(2) 0.0190(5) Uani d . 1 N
C1 0.1596(2) 0.9929(4) -0.0583(2) 0.0178(6) Uani d . 1 C
C2 0.2515(2) 1.0862(4) 0.1301(2) 0.0177(6) Uani d . 1 C
C3 0.1595(2) 1.0560(4) 0.0427(2) 0.0206(6) Uani d . 1 C
C4 0.3458(2) 0.9788(4) 0.0225(2) 0.0191(6) Uani d . 1 C
H2 0.266(3) 0.927(6) -0.120(3) 0.037(11) Uiso d . 1 H
H3 0.097(3) 1.080(5) 0.049(3) 0.024(8) Uiso d . 1 H
H4 0.411(3) 0.949(5) 0.011(3) 0.026(9) Uiso d . 1 H
H3A 0.519(3) 1.333(7) 0.165(3) 0.045(12) Uiso d . 1 H
H4A 0.515(4) 0.738(7) 0.168(4) 0.060(15) Uiso d . 1 H
H3B 0.614(4) 1.248(6) 0.195(3) 0.049(12) Uiso d . 1 H
H4B 0.615(3) 0.791(6) 0.193(3) 0.038(11) Uiso d . 1 H

loop_
_atom_site_aniso_label
_atom_site_aniso_U_11
_atom_site_aniso_U_22
_atom_site_aniso_U_33
_atom_site_aniso_U_12
_atom_site_aniso_U_13
_atom_site_aniso_U_23
Co1 0.0136(3) 0.0149(3) 0.0142(3) 0.000 0.0029(2) 0.000
O1 0.0171(10) 0.0285(12) 0.0207(10) 0.0014(9) -0.0040(8) -0.0043(9)
O2 0.0193(10) 0.0312(12) 0.0163(10) 0.0007(9) 0.0058(8) -0.0048(8)
O3 0.0177(11) 0.0207(12) 0.0254(11) 0.0011(9) 0.0049(9) 0.0034(8)
O4 0.0166(11) 0.0208(11) 0.0253(11) 0.0030(9) 0.0050(9) -0.0020(8)
N1 0.0134(11) 0.0206(13) 0.0159(11) 0.0010(9) 0.0029(9) 0.0004(9)
N2 0.0172(12) 0.0249(14) 0.0140(12) 0.0023(10) 0.0039(9) -0.0020(10)
C1 0.0160(13) 0.0136(14) 0.0208(14) 0.0004(10) 0.0024(11) 0.0017(11)
C2 0.0163(13) 0.0193(14) 0.0173(13) 0.0006(11) 0.0052(11) 0.0026(11)
C3 0.0127(14) 0.0269(16) 0.0200(14) 0.0011(12) 0.0024(11) -0.0029(12)
C4 0.0155(14) 0.0208(15) 0.0200(14) 0.0022(11) 0.0045(11) 0.0015(11)

loop_
_atom_type_symbol
_atom_type_description
_atom_type_scat_dispersion_real
_atom_type_scat_dispersion_imag
_atom_type_scat_source
C C 0.0033 0.0016 'International Tables Vol C Tables 4.2.6.8 and 6.1.1.4'
Co Co 0.3494 0.9721 'International Tables Vol C Tables 4.2.6.8 and 6.1.1.4'
N N 0.0061 0.0033 'International Tables Vol C Tables 4.2.6.8 and 6.1.1.4'
O O 0.0106 0.0060 'International Tables Vol C Tables 4.2.6.8 and 6.1.1.4'
H H 0.0000 0.0000 'International Tables Vol C Tables 4.2.6.8 and 6.1.1.4'

loop_
_geom_angle_atom_site_label_1
_geom_angle_atom_site_label_2
_geom_angle_atom_site_label_3
_geom_angle_site_symmetry_1
_geom_angle_site_symmetry_3
_geom_angle
_geom_angle_publ_flag
O3 Co1 O3 2_655 . 93.59(13) yes
O3 Co1 O4 2_655 2_655 89.91(9) yes
O3 Co1 O4 . 2_655 175.63(8) yes
O3 Co1 O4 2_655 . 175.63(8) no
O3 Co1 O4 . . 89.91(9) no
O4 Co1 O4 2_655 . 86.72(13) yes
O3 Co1 N1 2_655 2_655 87.93(8) yes
O3 Co1 N1 . 2_655 92.42(9) yes
O4 Co1 N1 2_655 2_655 90.33(8) yes
O4 Co1 N1 . 2_655 89.30(9) yes
O3 Co1 N1 2_655 . 92.42(9) no
O3 Co1 N1 . . 87.93(8) no
O4 Co1 N1 2_655 . 89.30(9) no
O4 Co1 N1 . . 90.33(8) no
N1 Co1 N1 2_655 . 179.48(13) yes
Co1 O3 H3A . . 107(3) no
Co1 O3 H3B . . 105(3) no
H3A O3 H3B . . 109(4) ?
Co1 O4 H4A . . 105(3) ?
Co1 O4 H4B . . 122(3) ?
H4A O4 H4B . . 110(4) ?
C4 N1 C2 . . 117.3(2) no
C4 N1 Co1 . . 117.59(18) no
C2 N1 Co1 . . 125.10(17) no
C4 N2 C1 . . 121.8(2) no
C4 N2 H2 . . 117(3) no
C1 N2 H2 . . 121(3) no
O1 C1 C3 . . 127.3(3) no
O1 C1 N2 . . 118.2(3) no
C3 C1 N2 . . 114.6(3) no
O2 C2 C3 . . 123.4(3) no
O2 C2 N1 . . 118.1(2) no
C3 C2 N1 . . 118.5(2) no
C1 C3 C2 . . 122.6(3) ?
C1 C3 H3 . . 117(2) ?
C2 C3 H3 . . 121(2) ?
N1 C4 N2 . . 124.9(3) no
N1 C4 H4 . . 119(2) ?
N2 C4 H4 . . 116(2) ?

loop_
_geom_bond_atom_site_label_1
_geom_bond_atom_site_label_2
_geom_bond_site_symmetry_2
_geom_bond_distance
_geom_bond_publ_flag
Co1 O3 2_655 2.079(2) no
Co1 O3 . 2.079(2) yes
Co1 O4 2_655 2.098(2) no
Co1 O4 . 2.098(2) yes
Co1 N1 2_655 2.192(2) no
Co1 N1 . 2.192(2) yes
O1 C1 . 1.258(4) no
O2 C2 . 1.274(3) no
O3 H3A . 0.84(5) ?
O3 H3B . 0.84(4) ?
O4 H4A . 0.81(5) ?
O4 H4B . 0.82(4) ?
N1 C4 . 1.302(4) no
N1 C2 . 1.412(4) no
N2 C4 . 1.338(4) no
N2 C1 . 1.393(4) no
N2 H2 . 0.79(4) ?
C1 C3 . 1.389(4) ?
C2 C3 . 1.394(4) ?
C3 H3 . 0.90(3) ?
C4 H4 . 0.97(3) ?

loop_
_geom_hbond_atom_site_label_D
_geom_hbond_atom_site_label_H
_geom_hbond_atom_site_label_A
_geom_hbond_site_symmetry_A
_geom_hbond_distance_DH
_geom_hbond_distance_HA
_geom_hbond_distance_DA
_geom_hbond_angle_DHA
_geom_hbond_publ_flag
N2 H2 O2 6_575 0.79(4) 2.12(4) 2.901(3) 169(4) yes
N2 H2 O3 5_675 0.79(4) 2.96(4) 3.523(3) 130(3) yes
O3 H3A O1 7_575 0.84(5) 1.93(5) 2.748(3) 166(4) yes
O3 H3A O1 8_576 0.84(5) 2.76(4) 3.250(3) 119(3) yes
O4 H4A O1 7_565 0.81(5) 1.93(5) 2.738(3) 174(5) yes
O4 H4A O1 8_566 0.81(5) 2.75(5) 3.134(3) 111(4) yes
O3 H3B O2 2_655 0.84(4) 1.88(4) 2.652(3) 152(4) yes
O4 H4B O2 3_545 0.82(4) 2.02(4) 2.825(3) 167(4) yes

loop_
_geom_torsion_atom_site_label_1
_geom_torsion_atom_site_label_2
_geom_torsion_atom_site_label_3
_geom_torsion_atom_site_label_4
_geom_torsion_site_symmetry_1
_geom_torsion
O3 Co1 N1 C4 2_655 157.4(2)
O3 Co1 N1 C4 . 63.9(2)
O4 Co1 N1 C4 2_655 -112.7(2)
O4 Co1 N1 C4 . -26.0(2)
N1 Co1 N1 C4 2_655 -69.4(2)
O3 Co1 N1 C2 2_655 -24.6(2)
O3 Co1 N1 C2 . -118.1(2)
O4 Co1 N1 C2 2_655 65.3(2)
O4 Co1 N1 C2 . 152.0(2)
N1 Co1 N1 C2 2_655 108.7(2)
C4 N2 C1 O1 . -178.7(3)
C4 N2 C1 C3 . 2.3(4)
C4 N1 C2 O2 . -173.4(3)
Co1 N1 C2 O2 . 8.5(4)
C4 N1 C2 C3 . 6.1(4)
Co1 N1 C2 C3 . -171.9(2)
O1 C1 C3 C2 . -177.5(3)
N2 C1 C3 C2 . 1.4(4)
O2 C2 C3 C1 . 173.9(3)
N1 C2 C3 C1 . -5.6(4)
C2 N1 C4 N2 . -2.7(4)
Co1 N1 C4 N2 . 175.5(2)
C1 N2 C4 N1 . -1.6(5)
